data_4342813
loop_
_publ_author_name
'Vasilchenko, Danila'
'Berdugin, Semen'
'Tkachev, Sergey'
'Baidina, Iraida'
'Romanenko, Galina'
'Gerasko, Olga'
'Korenev, Sergey'

_publ_section_title
;
 Polynuclear Hydroxido-Bridged Complexes of Platinum(IV) with Terminal
 Nitrato Ligands.
;
_journal_issue 10
_journal_name_full 'Inorganic chemistry'
_journal_page_first 4644
_journal_page_last 4651
_journal_paper_doi 10.1021/ic502896s
_journal_volume 54
_journal_year 2015
_chemical_formula_sum 'C24 H62 N18 O76 Pt6'
_chemical_formula_weight 2989.33
_chemical_properties_physical moisture-sensitive
_space_group_IT_number 2
_symmetry_cell_setting triclinic
_symmetry_Int_Tables_number 2
_symmetry_space_group_name_Hall '-P 1'
_symmetry_space_group_name_H-M 'P -1'
_atom_sites_solution_hydrogens geom
_atom_sites_solution_primary direct
_atom_sites_solution_secondary difmap
_audit_creation_method SHELXL-97
_cell_angle_alpha 82.03(2)
_cell_angle_beta 76.276(17)
_cell_angle_gamma 81.987(18)
_cell_formula_units_Z 1
_cell_length_a 12.303(8)
_cell_length_b 12.691(9)
_cell_length_c 18.188(9)
_cell_measurement_temperature 296(2)
_cell_measurement_theta_max 30.77
_cell_measurement_theta_min 2.27
_cell_volume 2715(3)
_computing_structure_refinement 'SHELXL-97 (Sheldrick, 2008)'
_computing_structure_solution 'SHELXS-97 (Sheldrick, 2008)'
_diffrn_ambient_temperature 296(2)
_diffrn_measured_fraction_theta_full 0.977
_diffrn_measured_fraction_theta_max 0.954
_diffrn_radiation_monochromator graphite
_diffrn_radiation_probe x-ray
_diffrn_radiation_type MoK\a
_diffrn_radiation_wavelength 0.71073
_diffrn_reflns_av_R_equivalents 0.0361
_diffrn_reflns_av_sigmaI/netI 0.0656
_diffrn_reflns_limit_h_max 17
_diffrn_reflns_limit_h_min -17
_diffrn_reflns_limit_k_max 17
_diffrn_reflns_limit_k_min -18
_diffrn_reflns_limit_l_max 14
_diffrn_reflns_limit_l_min -25
_diffrn_reflns_number 26247
_diffrn_reflns_theta_full 25.25
_diffrn_reflns_theta_max 30.77
_diffrn_reflns_theta_min 2.27
_diffrn_source 'fine-focus sealed tube'
_exptl_absorpt_coefficient_mu 7.804
_exptl_absorpt_correction_T_max 0.5360
_exptl_absorpt_correction_T_min 0.1390
_exptl_absorpt_correction_type multi-scan
_exptl_absorpt_process_details 'SADABS (Bruker, 2005)'
_exptl_crystal_colour yellow
_exptl_crystal_density_diffrn 1.819
_exptl_crystal_density_method 'not measured'
_exptl_crystal_description prysm
_exptl_crystal_F_000 1394
_exptl_crystal_recrystallization_method 'nitric acid'
_exptl_crystal_size_max 0.40
_exptl_crystal_size_mid 0.22
_exptl_crystal_size_min 0.08
_refine_diff_density_max 3.127
_refine_diff_density_min -1.923
_refine_diff_density_rms 0.260
_refine_ls_extinction_method none
_refine_ls_goodness_of_fit_ref 1.010
_refine_ls_hydrogen_treatment mixed
_refine_ls_matrix_type full
_refine_ls_number_parameters 694
_refine_ls_number_reflns 16186
_refine_ls_number_restraints 72
_refine_ls_restrained_S_all 1.014
_refine_ls_R_factor_all 0.0957
_refine_ls_R_factor_gt 0.0572
_refine_ls_shift/su_max 0.019
_refine_ls_shift/su_mean 0.001
_refine_ls_structure_factor_coef Fsqd
_refine_ls_weighting_details 'calc w=1/[\s^2^(Fo^2^)+(0.1121P)^2^+0.0000P] where P=(Fo^2^+2Fc^2^)/3'
_refine_ls_weighting_scheme calc
_refine_ls_wR_factor_gt 0.1654
_refine_ls_wR_factor_ref 0.1832
_reflns_number_gt 10712
_reflns_number_total 16186
_reflns_threshold_expression >2sigma(I)
_cod_data_source_file ic502896s_si_003.cif
_cod_data_source_block sh
_cod_depositor_comments 'Adding full bibliography for 4342811--4342813.cif.'
_cod_original_cell_volume 2716(3)
_cod_database_code 4342813

loop_
_symmetry_equiv_pos_as_xyz
'x, y, z'
'-x, -y, -z'

loop_
_atom_site_label
_atom_site_type_symbol
_atom_site_fract_x
_atom_site_fract_y
_atom_site_fract_z
_atom_site_U_iso_or_equiv
_atom_site_adp_type
_atom_site_occupancy
_atom_site_symmetry_multiplicity
_atom_site_calc_flag
_atom_site_refinement_flags
_atom_site_disorder_assembly
_atom_site_disorder_group
Pt1 Pt 0.57492(3) 0.58823(3) 0.993583(19) 0.04959(11) Uani 1 1 d . . .
Pt2 Pt 0.95512(2) 0.51394(2) 1.425606(16) 0.03799(9) Uani 1 1 d . . .
Pt3 Pt 0.50848(3) 0.44838(3) 1.146727(19) 0.04958(11) Uani 1 1 d . . .
O1 O 1.1022(4) 0.4879(4) 1.4603(3) 0.0395(11) Uani 1 1 d . . .
H1 H 1.1757 0.4793 1.4318 0.047 Uiso 1 1 calc R . .
O2C O 0.9017(6) 0.3441(6) 1.3431(4) 0.0682(18) Uani 1 1 d . . .
O21 O 0.8062(5) 0.5496(5) 1.3969(4) 0.0535(14) Uani 1 1 d . . .
O22 O 0.9355(4) 0.6733(4) 1.4207(3) 0.0466(13) Uani 1 1 d . . .
O23 O 1.0086(5) 0.5328(5) 1.3132(3) 0.0498(13) Uani 1 1 d . . .
O24 O 1.1192(5) 0.6819(5) 1.3790(4) 0.0607(16) Uani 1 1 d . . .
O5 O 0.5688(5) 0.4335(5) 1.0343(3) 0.0475(13) Uani 1 1 d . . .
H5 H 0.6357 0.3829 1.0192 0.057 Uiso 1 1 calc R . .
O3 O 0.4963(5) 0.6012(5) 1.1026(3) 0.0551(15) Uani 1 1 d . . .
H3 H 0.4631 0.6620 1.1262 0.066 Uiso 1 1 calc R . .
O4 O 0.3635(5) 0.4418(6) 1.1149(3) 0.0618(18) Uani 1 1 d . . .
H4 H 0.2895 0.4502 1.1425 0.074 Uiso 1 1 calc R . .
O31 O 0.5377(5) 0.2916(5) 1.1758(4) 0.0590(15) Uani 1 1 d . . .
O32 O 0.4541(6) 0.4572(6) 1.2594(3) 0.0611(17) Uani 1 1 d . . .
O33 O 0.6621(5) 0.4439(6) 1.1648(4) 0.0581(15) Uani 1 1 d . . .
O11 O 0.5673(7) 0.7409(6) 0.9475(4) 0.073(2) Uani 1 1 d . . .
O12 O 0.7173(6) 0.6105(6) 1.0214(4) 0.0712(19) Uani 1 1 d . . .
N2A N 0.7204(6) 0.4968(6) 1.4335(5) 0.0546(18) Uani 1 1 d . . .
N2B N 1.0974(7) 0.4661(6) 1.2792(4) 0.0564(18) Uani 1 1 d . . .
O21A O 0.7330(5) 0.4275(6) 1.4858(4) 0.0688(18) Uani 1 1 d . . .
O2B O 0.9438(7) 0.2027(5) 1.4146(5) 0.077(2) Uani 1 1 d . . .
O21B O 0.6359(6) 0.5187(7) 1.4123(6) 0.091(3) Uani 1 1 d . . .
O23A O 1.1453(6) 0.4023(7) 1.3174(4) 0.080(2) Uani 1 1 d . . .
N2D N 1.0260(6) 0.7304(6) 1.3955(4) 0.0492(15) Uani 1 1 d . . .
O22A O 1.0025(6) 0.8243(5) 1.3940(5) 0.081(2) Uani 1 1 d . . .
N2C N 0.9341(6) 0.2978(6) 1.3963(4) 0.0531(17) Uani 1 1 d . . .
O2A O 0.9661(5) 0.3557(4) 1.4429(3) 0.0451(12) Uani 1 1 d . . .
O32A O 0.3414(7) 0.5324(6) 1.3513(4) 0.075(2) Uani 1 1 d . . .
O31A O 0.3570(6) 0.2814(7) 1.2269(4) 0.082(2) Uani 1 1 d . . .
O33A O 0.6228(7) 0.6104(6) 1.1998(5) 0.081(2) Uani 1 1 d . . .
O23B O 1.1174(7) 0.4797(7) 1.2111(4) 0.086(2) Uani 1 1 d . . .
O33B O 0.7742(7) 0.5055(8) 1.2169(5) 0.106(3) Uani 1 1 d . . .
N3A N 0.4537(8) 0.2332(8) 1.2123(5) 0.069(2) Uani 1 1 d . . .
N3B N 0.6873(8) 0.5254(8) 1.1975(5) 0.072(2) Uani 1 1 d . . .
O31B O 0.4838(8) 0.1413(7) 1.2256(5) 0.089(2) Uani 1 1 d . . .
N3C N 0.3667(7) 0.5307(7) 1.2834(5) 0.064(2) Uani 1 1 d . . .
O11A O 0.5504(9) 0.7990(8) 1.0580(6) 0.113(3) Uani 1 1 d . . .
O12A O 0.8044(7) 0.4742(9) 0.9645(5) 0.106(3) Uani 1 1 d . . .
N1A N 0.5551(10) 0.8189(9) 0.9877(7) 0.093(3) Uani 1 1 d . . .
N1B N 0.8081(7) 0.5469(9) 1.0018(6) 0.076(3) Uani 1 1 d . . .
O12B O 0.8832(6) 0.5550(9) 1.0274(6) 0.106(3) Uani 1 1 d . . .
O11B O 0.5554(12) 0.9084(8) 0.9548(6) 0.130(4) Uani 1 1 d . . .
O32B O 0.3234(9) 0.5861(9) 1.2389(5) 0.134(5) Uani 1 1 d . . .
O1W O 0.4942(6) 0.0202(6) 1.3997(4) 0.0327(16) Uani 0.60 1 d P . .
O2W O 0.9986(10) -0.0050(9) 0.8811(8) 0.044(3) Uani 0.40 1 d P . .
O1K O 0.5248(14) 0.2401(14) 1.3753(10) 0.045(4) Uiso 0.30 1 d PD A 1
O3K O 0.3143(15) 0.1761(14) 1.4421(10) 0.045(4) Uiso 0.30 1 d PD A 1
O5K O 0.2746(14) -0.0244(13) 1.4076(9) 0.041(4) Uiso 0.30 1 d PD A 1
O7K O 0.4587(15) -0.1764(15) 1.3786(10) 0.047(4) Uiso 0.30 1 d PD A 1
O9K O 0.6697(16) -0.1147(15) 1.3193(10) 0.048(4) Uiso 0.30 1 d PD A 1
O11K O 0.7008(16) 0.0841(15) 1.3507(10) 0.052(4) Uiso 0.30 1 d PD A 1
C1K C 0.633(2) 0.2649(19) 1.3545(15) 0.029(5) Uiso 0.30 1 d PD A 1
C1Q C 0.448(2) 0.293(2) 1.4381(14) 0.045(6) Uiso 0.30 1 d PD A 1
C3K C 0.329(2) 0.287(2) 1.4263(16) 0.032(6) Uiso 0.30 1 d PD A 1
C3Q C 0.2137(19) 0.167(2) 1.4225(13) 0.038(5) Uiso 0.30 1 d PD A 1
C5K C 0.186(3) 0.053(3) 1.437(2) 0.052(9) Uiso 0.30 1 d PD A 1
C5Q C 0.266(3) -0.130(2) 1.4403(17) 0.053(7) Uiso 0.30 1 d PD A 1
C7K C 0.351(2) -0.211(2) 1.4010(18) 0.044(6) Uiso 0.30 1 d PD A 1
C7Q C 0.535(3) -0.232(3) 1.3220(19) 0.069(9) Uiso 0.30 1 d PD A 1
C9K C 0.653(2) -0.219(2) 1.312(2) 0.048(8) Uiso 0.30 1 d PD A 1
C9Q C 0.769(3) -0.094(3) 1.3315(18) 0.064(8) Uiso 0.30 1 d PD A 1
C11K C 0.792(2) 0.013(2) 1.3059(17) 0.043(6) Uiso 0.30 1 d PD A 1
C11Q C 0.717(2) 0.184(2) 1.3095(13) 0.042(5) Uiso 0.30 1 d PD A 1
O2K O 0.4312(12) 0.2386(12) 1.3961(8) 0.033(3) Uiso 0.30 1 d PD B 2
O4K O 0.2707(16) 0.0979(15) 1.4456(10) 0.052(4) Uiso 0.30 1 d PD B 2
O6K O 0.3262(15) -0.1004(14) 1.3908(9) 0.044(4) Uiso 0.30 1 d PD B 2
O8K O 0.5488(15) -0.1872(15) 1.3647(10) 0.047(4) Uiso 0.30 1 d PD B 2
O10K O 0.7068(13) -0.0457(12) 1.3197(8) 0.034(3) Uiso 0.30 1 d PD B 2
O12K O 0.6538(12) 0.1553(12) 1.3720(8) 0.034(3) Uiso 0.30 1 d PD B 2
C2K C 0.323(2) 0.268(2) 1.4441(17) 0.037(7) Uiso 0.30 1 d PD B 2
C2Q C 0.505(2) 0.294(2) 1.4168(14) 0.042(5) Uiso 0.30 1 d PD B 2
C4K C 0.244(2) 0.205(2) 1.4215(15) 0.045(6) Uiso 0.30 1 d PD B 2
C4Q C 0.186(3) 0.026(3) 1.452(2) 0.055(9) Uiso 0.30 1 d PD B 2
C6K C 0.363(3) -0.202(3) 1.372(2) 0.062(9) Uiso 0.30 1 d PD B 2
C6Q C 0.235(3) -0.088(3) 1.4504(19) 0.069(9) Uiso 0.30 1 d PD B 2
C8Q C 0.651(2) -0.225(2) 1.3378(17) 0.039(6) Uiso 0.30 1 d PD B 2
C8K C 0.472(3) -0.229(3) 1.3315(19) 0.071(9) Uiso 0.30 1 d PD B 2
C10K C 0.794(2) 0.006(2) 1.3352(18) 0.046(7) Uiso 0.30 1 d PD B 2
C10Q C 0.743(2) -0.1509(19) 1.3352(15) 0.045(6) Uiso 0.30 1 d PD B 2
C12K C 0.751(2) 0.127(2) 1.3161(15) 0.047(6) Uiso 0.30 1 d PD B 2
C12Q C 0.614(2) 0.273(2) 1.3730(17) 0.041(7) Uiso 0.30 1 d PD B 2
O1WK O 1.163(3) 0.121(3) 0.8651(17) 0.062(8) Uiso 0.20 1 d PD C 3
O8WK O 0.869(3) -0.099(3) 0.823(2) 0.069(9) Uiso 0.20 1 d PD C 3
O9WK O 1.026(3) -0.205(3) 0.8658(19) 0.072(9) Uiso 0.20 1 d PD C 3
O12W O 0.753(6) 0.085(5) 0.833(4) 0.16(3) Uiso 0.20 1 d PD C 3
O11W O 0.958(3) 0.221(4) 0.859(2) 0.091(12) Uiso 0.20 1 d PD C 3
O5WK O 1.202(5) -0.154(4) 0.929(3) 0.122(18) Uiso 0.20 1 d PD C 3
C8K2 C 1.142(3) 0.217(3) 0.889(2) 0.046(9) Uiso 0.20 1 d PD C 3
C9K2 C 1.054(4) 0.267(4) 0.856(3) 0.053(11) Uiso 0.20 1 d PD C 3
C24A C 1.224(5) 0.060(4) 0.915(3) 0.077(15) Uiso 0.20 1 d PD C 3
C7K2 C 1.266(4) -0.058(4) 0.914(3) 0.061(11) Uiso 0.20 1 d PD C 3
C25A C 1.077(4) -0.293(3) 0.887(3) 0.052(11) Uiso 0.20 1 d PD C 3
C26A C 1.163(4) -0.233(4) 0.902(3) 0.061(12) Uiso 0.20 1 d PD C 3
C4K2 C 0.982(3) -0.263(3) 0.836(2) 0.044(8) Uiso 0.20 1 d PD C 3
C10A C 0.892(3) -0.200(3) 0.804(2) 0.044(9) Uiso 0.20 1 d PD C 3
C20A C 0.876(4) 0.257(4) 0.823(3) 0.059(11) Uiso 0.20 1 d PD C 3
C21A C 0.806(6) 0.174(5) 0.802(4) 0.094(19) Uiso 0.20 1 d PD C 3
C16A C 0.787(4) -0.066(4) 0.786(3) 0.062(11) Uiso 0.20 1 d PD C 3
C27A C 0.807(6) 0.038(5) 0.763(4) 0.10(2) Uiso 0.20 1 d PD C 3
O3WK O 1.1988(19) -0.0097(18) 0.9197(12) 0.033(5) Uiso 0.20 1 d PD D 4
O10W O 1.095(2) 0.182(2) 0.8563(15) 0.049(6) Uiso 0.20 1 d PD D 4
O7WK O 0.870(3) 0.172(3) 0.8473(17) 0.061(8) Uiso 0.20 1 d PD D 4
O2WK O 0.829(3) -0.015(3) 0.809(2) 0.069(9) Uiso 0.20 1 d PD D 4
O6WK O 0.949(3) -0.190(3) 0.8380(17) 0.062(8) Uiso 0.20 1 d PD D 4
O4WK O 1.137(3) -0.190(2) 0.8870(16) 0.050(7) Uiso 0.20 1 d PD D 4
C1K2 C 0.820(5) -0.118(4) 0.826(3) 0.072(14) Uiso 0.20 1 d PD D 4
C5K2 C 0.902(4) -0.169(5) 0.776(3) 0.065(13) Uiso 0.20 1 d PD D 4
C3K2 C 1.026(3) -0.282(3) 0.853(2) 0.045(8) Uiso 0.20 1 d PD D 4
C19A C 1.097(3) -0.282(2) 0.9070(18) 0.029(7) Uiso 0.20 1 d PD D 4
C23A C 1.198(3) -0.209(3) 0.940(2) 0.049(9) Uiso 0.20 1 d PD D 4
C18A C 1.268(3) -0.115(3) 0.926(2) 0.042(8) Uiso 0.20 1 d PD D 4
C2K2 C 1.257(3) 0.081(3) 0.884(3) 0.052(10) Uiso 0.20 1 d PD D 4
C14A C 1.175(4) 0.175(4) 0.899(3) 0.069(13) Uiso 0.20 1 d PD D 4
C6K2 C 0.934(4) 0.254(4) 0.811(2) 0.054(10) Uiso 0.20 1 d PD D 4
C15A C 1.020(3) 0.280(3) 0.846(2) 0.041(9) Uiso 0.20 1 d PD D 4
C17A C 0.751(4) 0.173(6) 0.857(4) 0.10(2) Uiso 0.20 1 d PD D 4
C22A C 0.807(5) 0.103(4) 0.806(3) 0.075(14) Uiso 0.20 1 d PD D 4

loop_
_atom_site_aniso_label
_atom_site_aniso_U_11
_atom_site_aniso_U_22
_atom_site_aniso_U_33
_atom_site_aniso_U_23
_atom_site_aniso_U_13
_atom_site_aniso_U_12
Pt1 0.03749(17) 0.0562(2) 0.0573(2) -0.02423(15) -0.00824(13) 0.00106(13)
Pt2 0.03015(14) 0.03817(16) 0.04723(17) -0.01238(11) -0.00810(11) -0.00235(10)
Pt3 0.03769(16) 0.0571(2) 0.0551(2) -0.02387(15) -0.00808(13) 0.00447(13)
O1 0.027(2) 0.048(3) 0.043(3) -0.016(2) -0.003(2) 0.002(2)
O2C 0.079(5) 0.074(5) 0.066(4) -0.019(3) -0.032(4) -0.018(4)
O21 0.041(3) 0.055(4) 0.069(4) -0.004(3) -0.019(3) -0.007(3)
O22 0.033(3) 0.037(3) 0.070(4) -0.013(3) -0.008(2) -0.002(2)
O23 0.052(3) 0.049(3) 0.047(3) -0.008(2) -0.008(2) -0.008(3)
O24 0.043(3) 0.049(3) 0.085(4) -0.001(3) -0.002(3) -0.015(3)
O5 0.036(3) 0.054(3) 0.054(3) -0.020(3) -0.008(2) -0.001(2)
O3 0.053(3) 0.053(4) 0.056(3) -0.021(3) -0.005(3) 0.008(3)
O4 0.044(3) 0.100(6) 0.044(3) -0.024(3) -0.009(3) -0.004(3)
O31 0.042(3) 0.059(4) 0.074(4) -0.016(3) -0.009(3) 0.003(3)
O32 0.067(4) 0.068(4) 0.047(3) -0.025(3) -0.015(3) 0.020(3)
O33 0.042(3) 0.068(4) 0.069(4) -0.023(3) -0.013(3) -0.002(3)
O11 0.092(5) 0.054(4) 0.078(5) -0.024(3) -0.020(4) -0.004(4)
O12 0.051(4) 0.080(5) 0.089(5) -0.037(4) -0.014(3) -0.006(3)
N2A 0.039(4) 0.045(4) 0.088(5) -0.015(4) -0.023(4) -0.007(3)
N2B 0.061(5) 0.054(5) 0.051(4) -0.015(3) 0.003(3) -0.010(4)
O21A 0.049(4) 0.081(5) 0.076(4) 0.000(4) -0.007(3) -0.026(3)
O2B 0.092(5) 0.035(3) 0.113(6) -0.012(4) -0.034(4) -0.016(3)
O21B 0.053(4) 0.074(5) 0.161(8) -0.005(5) -0.052(5) -0.013(4)
O23A 0.076(5) 0.084(5) 0.062(4) -0.013(4) -0.002(4) 0.031(4)
N2D 0.041(4) 0.050(4) 0.060(4) -0.007(3) -0.015(3) -0.007(3)
O22A 0.068(5) 0.035(4) 0.145(7) -0.010(4) -0.034(5) -0.008(3)
N2C 0.046(4) 0.057(5) 0.061(4) -0.020(4) -0.010(3) -0.012(3)
O2A 0.045(3) 0.033(3) 0.062(3) -0.012(2) -0.015(2) -0.010(2)
O32A 0.084(5) 0.067(5) 0.067(4) -0.024(3) 0.001(4) 0.005(4)
O31A 0.055(4) 0.098(6) 0.089(5) -0.030(4) 0.008(4) -0.014(4)
O33A 0.090(6) 0.070(5) 0.091(5) -0.040(4) -0.024(4) -0.002(4)
O23B 0.114(7) 0.094(6) 0.046(4) -0.013(4) 0.000(4) -0.015(5)
O33B 0.079(6) 0.117(8) 0.145(9) -0.040(6) -0.055(6) -0.011(5)
N3A 0.064(6) 0.083(7) 0.062(5) -0.020(5) -0.004(4) -0.019(5)
N3B 0.070(6) 0.088(7) 0.066(5) -0.029(5) -0.020(4) -0.013(5)
O31B 0.102(7) 0.061(5) 0.110(6) -0.002(5) -0.032(5) -0.016(5)
N3C 0.056(5) 0.075(6) 0.054(4) -0.023(4) 0.001(4) 0.010(4)
O11A 0.149(10) 0.084(6) 0.110(7) -0.046(6) -0.015(6) -0.021(6)
O12A 0.074(6) 0.139(9) 0.103(6) -0.055(6) -0.015(5) 0.023(6)
N1A 0.099(8) 0.072(7) 0.105(8) -0.025(6) -0.012(6) 0.005(6)
N1B 0.044(5) 0.103(8) 0.081(6) -0.026(5) -0.004(4) -0.008(5)
O12B 0.047(4) 0.143(9) 0.141(8) -0.043(7) -0.033(5) -0.004(5)
O11B 0.201(13) 0.066(6) 0.119(8) -0.013(6) -0.029(8) -0.005(7)
O32B 0.139(8) 0.160(10) 0.064(5) -0.017(5) -0.011(5) 0.105(8)
O1W 0.024(3) 0.024(4) 0.048(4) -0.009(3) -0.001(3) -0.004(3)
O2W 0.037(6) 0.018(5) 0.089(9) -0.006(6) -0.036(7) -0.001(4)

loop_
_atom_type_symbol
_atom_type_description
_atom_type_scat_dispersion_real
_atom_type_scat_dispersion_imag
_atom_type_scat_source
C C 0.0033 0.0016 'International Tables Vol C Tables 4.2.6.8 and 6.1.1.4'
H H 0.0000 0.0000 'International Tables Vol C Tables 4.2.6.8 and 6.1.1.4'
N N 0.0061 0.0033 'International Tables Vol C Tables 4.2.6.8 and 6.1.1.4'
O O 0.0106 0.0060 'International Tables Vol C Tables 4.2.6.8 and 6.1.1.4'
Pt Pt -1.7033 8.3905 'International Tables Vol C Tables 4.2.6.8 and 6.1.1.4'

loop_
_geom_angle_atom_site_label_1
_geom_angle_atom_site_label_2
_geom_angle_atom_site_label_3
_geom_angle
_geom_angle_site_symmetry_1
_geom_angle_site_symmetry_3
O11 Pt1 O12 87.5(3) . .
O11 Pt1 O5 173.7(3) . .
O12 Pt1 O5 98.7(3) . .
O11 Pt1 O4 83.4(3) . 2_667
O12 Pt1 O4 99.7(3) . 2_667
O5 Pt1 O4 94.4(3) . 2_667
O11 Pt1 O3 102.3(3) . .
O12 Pt1 O3 87.8(3) . .
O5 Pt1 O3 79.2(3) . .
O4 Pt1 O3 170.9(3) 2_667 .
O11 Pt1 O5 92.2(3) . 2_667
O12 Pt1 O5 179.7(3) . 2_667
O5 Pt1 O5 81.5(3) . 2_667
O4 Pt1 O5 80.5(2) 2_667 2_667
O3 Pt1 O5 92.1(2) . 2_667
O11 Pt1 Pt1 132.9(2) . 2_667
O12 Pt1 Pt1 139.6(2) . 2_667
O5 Pt1 Pt1 40.90(16) . 2_667
O4 Pt1 Pt1 86.6(2) 2_667 2_667
O3 Pt1 Pt1 84.32(19) . 2_667
O5 Pt1 Pt1 40.65(18) 2_667 2_667
O11 Pt1 Pt3 83.5(2) . 2_667
O12 Pt1 Pt3 139.6(2) . 2_667
O5 Pt1 Pt3 90.95(16) . 2_667
O4 Pt1 Pt3 40.18(18) 2_667 2_667
O3 Pt1 Pt3 132.63(19) . 2_667
O5 Pt1 Pt3 40.55(16) 2_667 2_667
Pt1 Pt1 Pt3 60.53(3) 2_667 2_667
O11 Pt1 Pt3 141.6(2) . .
O12 Pt1 Pt3 89.5(2) . .
O5 Pt1 Pt3 40.35(16) . .
O4 Pt1 Pt3 134.7(2) 2_667 .
O3 Pt1 Pt3 39.34(19) . .
O5 Pt1 Pt3 90.56(18) 2_667 .
Pt1 Pt1 Pt3 60.30(3) 2_667 .
Pt3 Pt1 Pt3 120.83(4) 2_667 .
O2A Pt2 O23 99.5(2) . .
O2A Pt2 O22 173.5(2) . .
O23 Pt2 O22 86.9(2) . .
O2A Pt2 O21 101.5(2) . .
O23 Pt2 O21 81.1(3) . .
O22 Pt2 O21 78.6(2) . .
O2A Pt2 O1 86.6(2) . 2_768
O23 Pt2 O1 173.9(2) . 2_768
O22 Pt2 O1 86.9(2) . 2_768
O21 Pt2 O1 97.4(2) . 2_768
O2A Pt2 O1 82.0(2) . .
O23 Pt2 O1 101.7(2) . .
O22 Pt2 O1 97.6(2) . .
O21 Pt2 O1 175.2(2) . .
O1 Pt2 O1 79.4(2) 2_768 .
O2A Pt2 Pt2 82.57(16) . 2_768
O23 Pt2 Pt2 141.05(18) . 2_768
O22 Pt2 Pt2 92.92(16) . 2_768
O21 Pt2 Pt2 137.01(18) . 2_768
O1 Pt2 Pt2 39.69(15) 2_768 2_768
O1 Pt2 Pt2 39.67(15) . 2_768
O33 Pt3 O31 81.1(3) . .
O33 Pt3 O3 96.1(3) . .
O31 Pt3 O3 171.2(2) . .
O33 Pt3 O32 85.8(3) . .
O31 Pt3 O32 85.0(3) . .
O3 Pt3 O32 103.2(3) . .
O33 Pt3 O4 171.6(2) . .
O31 Pt3 O4 95.9(3) . .
O3 Pt3 O4 85.7(3) . .
O32 Pt3 O4 101.8(3) . .
O33 Pt3 O5 92.3(2) . .
O31 Pt3 O5 92.6(3) . .
O3 Pt3 O5 79.0(2) . .
O32 Pt3 O5 177.2(2) . .
O4 Pt3 O5 79.9(2) . .
O33 Pt3 Pt1 131.98(18) . 2_667
O31 Pt3 Pt1 91.97(19) . 2_667
O3 Pt3 Pt1 83.61(18) . 2_667
O32 Pt3 Pt1 141.2(2) . 2_667
O4 Pt3 Pt1 39.95(17) . 2_667
O5 Pt3 Pt1 40.23(16) . 2_667
O33 Pt3 Pt1 90.9(2) . .
O31 Pt3 Pt1 131.64(19) . .
O3 Pt3 Pt1 39.70(17) . .
O32 Pt3 Pt1 142.2(2) . .
O4 Pt3 Pt1 85.3(2) . .
O5 Pt3 Pt1 39.79(18) . .
Pt1 Pt3 Pt1 59.17(4) 2_667 .
Pt2 O1 Pt2 100.6(2) 2_768 .
N2A O21 Pt2 120.0(5) . .
N2D O22 Pt2 120.7(5) . .
N2B O23 Pt2 119.5(5) . .
Pt1 O5 Pt1 98.5(3) . 2_667
Pt1 O5 Pt3 99.9(3) . .
Pt1 O5 Pt3 99.2(2) 2_667 .
Pt3 O3 Pt1 101.0(3) . .
Pt1 O4 Pt3 99.9(3) 2_667 .
N3A O31 Pt3 121.3(6) . .
N3C O32 Pt3 118.4(5) . .
N3B O33 Pt3 119.2(6) . .
N1A O11 Pt1 122.0(8) . .
N1B O12 Pt1 120.4(6) . .
O21B N2A O21A 123.8(8) . .
O21B N2A O21 117.0(8) . .
O21A N2A O21 119.2(6) . .
O23A N2B O23B 126.8(9) . .
O23A N2B O23 119.3(7) . .
O23B N2B O23 114.0(8) . .
O22A N2D O24 127.6(8) . .
O22A N2D O22 113.9(7) . .
O24 N2D O22 118.5(7) . .
O2C N2C O2B 127.8(8) . .
O2C N2C O2A 118.1(7) . .
O2B N2C O2A 114.1(7) . .
N2C O2A Pt2 121.5(5) . .
O31B N3A O31A 129.3(10) . .
O31B N3A O31 113.7(9) . .
O31A N3A O31 117.1(9) . .
O33B N3B O33A 128.6(9) . .
O33B N3B O33 112.8(10) . .
O33A N3B O33 118.5(8) . .
O32B N3C O32A 126.0(9) . .
O32B N3C O32 119.9(8) . .
O32A N3C O32 114.1(8) . .
O11B N1A O11A 123.0(12) . .
O11B N1A O11 117.6(12) . .
O11A N1A O11 119.2(11) . .
O12B N1B O12A 124.2(11) . .
O12B N1B O12 117.3(10) . .
O12A N1B O12 117.9(9) . .
C1K O1K C1Q 117.6(19) . .
C3Q O3K C3K 105.4(19) . .
C5Q O5K C5K 117(2) . .
C7K O7K C7Q 115(2) . .
C9Q O9K C9K 120(2) . .
C11Q O11K C11K 102.1(19) . .
O1K C1K C11Q 115(2) . .
O1K C1Q C3K 104.5(19) . .
O3K C3K C1Q 105(2) . .
O3K C3Q C5K 111(2) . .
O5K C5K C3Q 116(3) . .
O5K C5Q C7K 115(2) . .
O7K C7K C5Q 112(2) . .
O7K C7Q C9K 116(3) . .
O9K C9K C7Q 113(3) . .
O9K C9Q C11K 113(3) . .
C9Q C11K O11K 107(2) . .
O11K C11Q C1K 106.3(19) . .
C2Q O2K C2K 105.6(18) . .
C4K O4K C4Q 118(2) . .
C6K O6K C6Q 118(3) . .
C8Q O8K C8K 111(2) . .
C10Q O10K C10K 102.0(18) . .
C12K O12K C12Q 116.7(19) . .
O2K C2K C4K 105(2) . .
O2K C2Q C12Q 111(2) . .
O4K C4K C2K 108(2) . .
O4K C4Q C6Q 113(3) . .
O6K C6K C8K 122(3) . .
O6K C6Q C4Q 112(3) . .
O8K C8Q C10Q 116(2) . .
C6K C8K O8K 109(3) . .
O10K C10K C12K 101(2) . .
O10K C10Q C8Q 112(2) . .
O12K C12K C10K 109(2) . .
C2Q C12Q O12K 114(2) . .
C8K2 O1WK C24A 105(3) . .
C16A O8WK C10A 98(3) . .
C4K2 O9WK C25A 83(3) . .
C4K2 O9WK C26A 129(3) . .
C25A O9WK C26A 50(2) . .
C21A O12W C27A 87(5) . .
C20A O11W C9K2 129(4) . .
C26A O5WK C7K2 149(5) . .
O1WK C8K2 C9K2 104(4) . .
O11W C9K2 C8K2 124(4) . .
O1WK C24A C7K2 125(4) . .
O5WK C7K2 C24A 130(5) . .
O9WK C25A C26A 89(4) . .
O9WK C25A C4K2 48(2) . .
C26A C25A C4K2 134(4) . .
O5WK C26A C25A 156(5) . .
O5WK C26A O9WK 120(5) . .
C25A C26A O9WK 41(2) . .
O9WK C4K2 C10A 109(4) . .
O9WK C4K2 C25A 50(2) . .
C10A C4K2 C25A 158(3) . .
O8WK C10A C4K2 113(3) . .
O8WK C10A C16A 41(2) . .
C4K2 C10A C16A 154(3) . .
O11W C20A C21A 120(5) . .
O12W C21A C20A 141(6) . .
O12W C21A C27A 48(3) . .
C20A C21A C27A 148(6) . .
O8WK C16A C27A 101(5) . .
O8WK C16A C10A 41(2) . .
C27A C16A C10A 132(4) . .
C16A C27A O12W 100(5) . .
C16A C27A C21A 143(5) . .
O12W C27A C21A 45(3) . .
C2K2 O3WK C18A 117(3) . .
C14A O10W C15A 122(3) . .
C6K2 O7WK C17A 127(4) . .
C6K2 O7WK C22A 125(3) . .
C17A O7WK C22A 54(2) . .
C1K2 O2WK C22A 163(5) . .
C5K2 O6WK C3K2 125(4) . .
C5K2 O6WK C1K2 49(2) . .
C3K2 O6WK C1K2 157(3) . .
C19A O4WK C23A 92(3) . .
O2WK C1K2 C5K2 106(5) . .
O2WK C1K2 O6WK 111(4) . .
C5K2 C1K2 O6WK 50(2) . .
C1K2 C5K2 O6WK 81(4) . .
O6WK C3K2 C19A 120(3) . .
O4WK C19A C3K2 103(3) . .
O4WK C19A C23A 44.6(18) . .
C3K2 C19A C23A 147(3) . .
O4WK C23A C18A 105(3) . .
O4WK C23A C19A 43.4(18) . .
C18A C23A C19A 148(3) . .
O3WK C18A C23A 112(3) . .
O3WK C2K2 C14A 106(4) . .
O10W C14A C2K2 111(4) . .
O7WK C6K2 C15A 119(4) . .
C6K2 C15A O10W 107(3) . .
C22A C17A O7WK 69(4) . .
C17A C22A O2WK 134(6) . .
C17A C22A O7WK 57(3) . .
O2WK C22A O7WK 123(4) . .

loop_
_geom_bond_atom_site_label_1
_geom_bond_atom_site_label_2
_geom_bond_distance
_geom_bond_site_symmetry_2
Pt1 O11 2.000(8) .
Pt1 O12 2.001(7) .
Pt1 O5 2.005(6) .
Pt1 O4 2.007(6) 2_667
Pt1 O3 2.008(6) .
Pt1 O5 2.015(6) 2_667
Pt1 Pt1 3.0447(17) 2_667
Pt1 Pt3 3.0799(14) 2_667
Pt1 Pt3 3.0871(15) .
Pt2 O2A 1.980(5) .
Pt2 O23 1.985(6) .
Pt2 O22 1.995(6) .
Pt2 O21 1.998(6) .
Pt2 O1 2.024(5) 2_768
Pt2 O1 2.025(5) .
Pt2 Pt2 3.1164(15) 2_768
Pt3 O33 1.985(6) .
Pt3 O31 1.991(7) .
Pt3 O3 1.993(7) .
Pt3 O32 2.014(6) .
Pt3 O4 2.017(6) .
Pt3 O5 2.029(6) .
Pt3 Pt1 3.0799(14) 2_667
O1 Pt2 2.024(5) 2_768
O2C N2C 1.182(10) .
O21 N2A 1.322(9) .
O22 N2D 1.367(8) .
O23 N2B 1.363(10) .
O24 N2D 1.215(9) .
O5 Pt1 2.015(6) 2_667
O4 Pt1 2.007(6) 2_667
O31 N3A 1.346(10) .
O32 N3C 1.351(10) .
O33 N3B 1.368(10) .
O11 N1A 1.282(13) .
O12 N1B 1.291(11) .
N2A O21B 1.177(9) .
N2A O21A 1.226(10) .
N2B O23A 1.181(10) .
N2B O23B 1.195(9) .
O2B N2C 1.203(10) .
N2D O22A 1.184(10) .
N2C O2A 1.353(8) .
O32A N3C 1.203(10) .
O31A N3A 1.246(11) .
O33A N3B 1.246(12) .
O33B N3B 1.187(11) .
N3A O31B 1.183(12) .
N3C O32B 1.174(11) .
O11A N1A 1.259(14) .
O12A N1B 1.230(12) .
N1A O11B 1.208(14) .
N1B O12B 1.151(11) .
O1K C1K 1.37(3) .
O1K C1Q 1.47(3) .
O3K C3Q 1.39(3) .
O3K C3K 1.42(3) .
O5K C5Q 1.40(3) .
O5K C5K 1.42(3) .
O7K C7K 1.41(3) .
O7K C7Q 1.42(3) .
O9K C9Q 1.36(3) .
O9K C9K 1.39(3) .
O11K C11Q 1.39(3) .
O11K C11K 1.49(3) .
C1K C11Q 1.52(3) .
C1Q C3K 1.55(3) .
C3Q C5K 1.50(3) .
C5Q C7K 1.48(3) .
C7Q C9K 1.46(3) .
C9Q C11K 1.41(3) .
O2K C2Q 1.37(3) .
O2K C2K 1.44(3) .
O4K C4K 1.39(3) .
O4K C4Q 1.45(3) .
O6K C6K 1.37(3) .
O6K C6Q 1.37(3) .
O8K C8Q 1.29(3) .
O8K C8K 1.43(3) .
O10K C10Q 1.36(3) .
O10K C10K 1.44(3) .
O12K C12K 1.41(3) .
O12K C12Q 1.50(3) .
C2K C4K 1.50(3) .
C2Q C12Q 1.40(3) .
C4Q C6Q 1.49(4) .
C6K C8K 1.38(4) .
C8Q C10Q 1.55(3) .
C10K C12K 1.57(3) .
O1WK C8K2 1.31(4) .
O1WK C24A 1.41(4) .
O8WK C16A 1.34(4) .
O8WK C10A 1.34(4) .
O9WK C4K2 1.23(4) .
O9WK C25A 1.26(4) .
O9WK C26A 1.93(6) .
O12W C21A 1.37(5) .
O12W C27A 1.44(5) .
O11W C20A 1.32(4) .
O11W C9K2 1.37(4) .
O5WK C26A 1.37(4) .
O5WK C7K2 1.50(4) .
C8K2 C9K2 1.39(4) .
C24A C7K2 1.51(4) .
C25A C26A 1.47(4) .
C25A C4K2 1.64(5) .
C4K2 C10A 1.47(4) .
C10A C16A 2.02(6) .
C20A C21A 1.58(4) .
C21A C27A 1.95(9) .
C16A C27A 1.37(4) .
O3WK C2K2 1.44(4) .
O3WK C18A 1.49(3) .
O10W C14A 1.38(4) .
O10W C15A 1.46(4) .
O7WK C6K2 1.39(4) .
O7WK C17A 1.43(4) .
O7WK C22A 1.61(6) .
O2WK C1K2 1.33(4) .
O2WK C22A 1.47(4) .
O6WK C5K2 1.37(4) .
O6WK C3K2 1.43(4) .
O6WK C1K2 1.77(6) .
O4WK C19A 1.30(3) .
O4WK C23A 1.33(4) .
C1K2 C5K2 1.35(4) .
C3K2 C19A 1.47(4) .
C19A C23A 1.89(5) .
C23A C18A 1.53(4) .
C2K2 C14A 1.46(4) .
C6K2 C15A 1.44(4) .
C17A C22A 1.38(4) .
